data_7025900
loop_
_publ_author_name
'Hallett, Andrew J.'
'Adams, Christopher J.'
'Anderson, Kirsty M.'
'Baber, R. Angharad'
'Connelly, Neil G.'
'Prime, Christopher J.'

_publ_section_title
;
 Homo- and heterodinuclear complexes of the tetrakis(pyrazolyl)borate
 ligand.
;
_journal_issue 25
_journal_name_full 'Dalton transactions (Cambridge, England : 2003)'
_journal_page_first 5899
_journal_page_last 5907
_journal_paper_doi 10.1039/c0dt00044b
_journal_volume 39
_journal_year 2010
_chemical_formula_moiety 'C20 H24 B Cl2 Co N8 Rh'
_chemical_formula_sum 'C20 H24 B Cl2 Co N8 Rh'
_chemical_formula_weight 620.02
_chemical_name_systematic
;
?
;
_space_group_IT_number 2
_symmetry_cell_setting triclinic
_symmetry_space_group_name_Hall '-P 1'
_symmetry_space_group_name_H-M 'P -1'
_atom_sites_solution_hydrogens geom
_atom_sites_solution_primary direct
_atom_sites_solution_secondary difmap
_audit_creation_method SHELXL-97
_cell_angle_alpha 94.068(2)
_cell_angle_beta 103.562(2)
_cell_angle_gamma 104.509(2)
_cell_formula_units_Z 2
_cell_length_a 9.7796(12)
_cell_length_b 9.8601(12)
_cell_length_c 13.4916(17)
_cell_measurement_reflns_used 89
_cell_measurement_temperature 173(2)
_cell_measurement_theta_max 27.4355
_cell_measurement_theta_min 3.042
_cell_volume 1212.7(3)
_computing_cell_refinement 'Bruker SMART'
_computing_data_collection 'Bruker SMART'
_computing_data_reduction 'Bruker SAINT'
_computing_molecular_graphics 'Bruker SHELXTL'
_computing_publication_material 'Bruker SHELXTL'
_computing_structure_refinement 'SHELXL-97 (Sheldrick, 1997)'
_computing_structure_solution 'SHELXS-97 (Sheldrick, 1990)'
_diffrn_ambient_temperature 173(2)
_diffrn_measured_fraction_theta_full 0.976
_diffrn_measured_fraction_theta_max 0.976
_diffrn_measurement_device_type 'CCD area detector'
_diffrn_measurement_method '\w scans'
_diffrn_radiation_monochromator graphite
_diffrn_radiation_source 'fine-focus sealed tube'
_diffrn_radiation_type MoK\a
_diffrn_radiation_wavelength 0.71073
_diffrn_reflns_av_R_equivalents 0.0261
_diffrn_reflns_av_sigmaI/netI 0.0718
_diffrn_reflns_limit_h_max 12
_diffrn_reflns_limit_h_min -9
_diffrn_reflns_limit_k_max 9
_diffrn_reflns_limit_k_min -12
_diffrn_reflns_limit_l_max 17
_diffrn_reflns_limit_l_min -16
_diffrn_reflns_number 7977
_diffrn_reflns_theta_full 27.50
_diffrn_reflns_theta_max 27.50
_diffrn_reflns_theta_min 1.57
_exptl_absorpt_coefficient_mu 1.610
_exptl_absorpt_correction_T_max 0.564884
_exptl_absorpt_correction_T_min 0.468921
_exptl_absorpt_correction_type multi-scan
_exptl_absorpt_process_details 'SADABS (Sheldrick, 1996)'
_exptl_crystal_colour blue
_exptl_crystal_density_diffrn 1.698
_exptl_crystal_density_method 'not measured'
_exptl_crystal_description needle
_exptl_crystal_F_000 622
_exptl_crystal_size_max 0.15
_exptl_crystal_size_mid 0.05
_exptl_crystal_size_min 0.05
_refine_diff_density_max 0.507
_refine_diff_density_min -0.505
_refine_diff_density_rms 0.098
_refine_ls_extinction_method none
_refine_ls_goodness_of_fit_ref 0.902
_refine_ls_hydrogen_treatment constr
_refine_ls_matrix_type full
_refine_ls_number_parameters 298
_refine_ls_number_reflns 5441
_refine_ls_number_restraints 0
_refine_ls_restrained_S_all 0.902
_refine_ls_R_factor_all 0.0586
_refine_ls_R_factor_gt 0.0353
_refine_ls_shift/su_max 0.001
_refine_ls_shift/su_mean 0.000
_refine_ls_structure_factor_coef Fsqd
_refine_ls_weighting_details 'calc w=1/[\s^2^(Fo^2^)+(0.0242P)^2^+0.0000P] where P=(Fo^2^+2Fc^2^)/3'
_refine_ls_weighting_scheme calc
_refine_ls_wR_factor_gt 0.0625
_refine_ls_wR_factor_ref 0.0675
_reflns_number_gt 3976
_reflns_number_total 5441
_reflns_threshold_expression >2sigma(I)
_cod_data_source_file c0dt00044b.txt
_cod_data_source_block 10
_cod_original_sg_symbol_H-M P-1
_cod_database_code 7025900

loop_
_symmetry_equiv_pos_as_xyz
'x, y, z'
'-x, -y, -z'

loop_
_atom_site_label
_atom_site_type_symbol
_atom_site_fract_x
_atom_site_fract_y
_atom_site_fract_z
_atom_site_U_iso_or_equiv
_atom_site_adp_type
_atom_site_occupancy
_atom_site_symmetry_multiplicity
_atom_site_calc_flag
_atom_site_refinement_flags
Rh1 Rh 0.12025(3) 0.35133(3) 0.29672(2) 0.01911(8) Uani 1 1 d .
Co1 Co 0.47323(5) 0.91026(4) 0.20614(4) 0.02125(12) Uani 1 1 d .
Cl1 Cl 0.55038(9) 1.14371(8) 0.25531(7) 0.0274(2) Uani 1 1 d .
Cl2 Cl 0.63635(10) 0.83238(10) 0.14657(8) 0.0364(2) Uani 1 1 d .
N1 N -0.0336(3) 0.4521(3) 0.2229(2) 0.0197(6) Uani 1 1 d .
N2 N 0.0081(3) 0.5862(3) 0.1963(2) 0.0187(6) Uani 1 1 d .
N3 N 0.2467(3) 0.4293(3) 0.1977(2) 0.0223(6) Uani 1 1 d .
N4 N 0.2309(3) 0.5430(3) 0.1478(2) 0.0184(6) Uani 1 1 d .
N5 N 0.2743(3) 0.8680(3) 0.1075(2) 0.0221(6) Uani 1 1 d .
N6 N 0.1550(3) 0.7587(3) 0.1074(2) 0.0193(6) Uani 1 1 d .
N7 N 0.3978(3) 0.8099(3) 0.3145(2) 0.0218(6) Uani 1 1 d .
N8 N 0.2555(3) 0.7278(3) 0.2958(2) 0.0177(6) Uani 1 1 d .
C1 C -0.0387(4) 0.1970(4) 0.3432(3) 0.0299(9) Uani 1 1 d .
H1A H -0.1416 0.1847 0.3026 0.036 Uiso 1 1 calc R
C2 C 0.0163(4) 0.3150(4) 0.4196(3) 0.0275(8) Uani 1 1 d .
H2A H -0.0546 0.3718 0.4226 0.033 Uiso 1 1 calc R
C3 C 0.2531(4) 0.2160(4) 0.3543(3) 0.0323(9) Uani 1 1 d .
H3A H 0.3170 0.1980 0.3097 0.039 Uiso 1 1 calc R
C4 C 0.3052(4) 0.3481(4) 0.4145(3) 0.0288(8) Uani 1 1 d .
H4A H 0.3999 0.4062 0.4052 0.035 Uiso 1 1 calc R
C5 C 0.2819(4) 0.3825(4) 0.5192(3) 0.0345(9) Uani 1 1 d .
H5A H 0.3100 0.4864 0.5380 0.041 Uiso 1 1 calc R
H5B H 0.3462 0.3439 0.5711 0.041 Uiso 1 1 calc R
C6 C 0.1228(4) 0.3212(4) 0.5215(3) 0.0352(9) Uani 1 1 d .
H6B H 0.1101 0.2246 0.5408 0.042 Uiso 1 1 calc R
H6A H 0.1007 0.3801 0.5750 0.042 Uiso 1 1 calc R
C7 C 0.0054(4) 0.0610(4) 0.3489(3) 0.0422(11) Uani 1 1 d .
H7A H -0.0297 0.0047 0.2796 0.051 Uiso 1 1 calc R
H7B H -0.0435 0.0054 0.3954 0.051 Uiso 1 1 calc R
C8 C 0.1687(4) 0.0838(4) 0.3870(3) 0.0372(10) Uani 1 1 d .
H8A H 0.1952 0.0010 0.3595 0.045 Uiso 1 1 calc R
H8B H 0.1964 0.0917 0.4631 0.045 Uiso 1 1 calc R
C9 C -0.1735(4) 0.4313(4) 0.2251(3) 0.0249(8) Uani 1 1 d .
H9A H -0.2315 0.3467 0.2405 0.030 Uiso 1 1 calc R
C10 C -0.2237(4) 0.5479(3) 0.2022(3) 0.0245(8) Uani 1 1 d .
H10A H -0.3183 0.5590 0.1989 0.029 Uiso 1 1 calc R
C11 C -0.1057(4) 0.6438(3) 0.1856(2) 0.0217(7) Uani 1 1 d .
H11A H -0.1041 0.7362 0.1690 0.026 Uiso 1 1 calc R
C12 C 0.3190(4) 0.3627(3) 0.1476(3) 0.0242(8) Uani 1 1 d .
H12A H 0.3445 0.2791 0.1653 0.029 Uiso 1 1 calc R
C13 C 0.3521(4) 0.4309(3) 0.0670(3) 0.0255(8) Uani 1 1 d .
H13A H 0.4030 0.4048 0.0202 0.031 Uiso 1 1 calc R
C14 C 0.2954(3) 0.5446(3) 0.0692(3) 0.0222(8) Uani 1 1 d .
H14A H 0.3006 0.6131 0.0232 0.027 Uiso 1 1 calc R
C15 C 0.2376(4) 0.9227(4) 0.0217(3) 0.0334(9) Uani 1 1 d .
H15A H 0.2991 1.0016 0.0024 0.040 Uiso 1 1 calc R
C16 C 0.0975(4) 0.8500(4) -0.0366(3) 0.0350(9) Uani 1 1 d .
H16A H 0.0461 0.8677 -0.1012 0.042 Uiso 1 1 calc R
C17 C 0.0503(4) 0.7471(4) 0.0202(3) 0.0268(8) Uani 1 1 d .
H17A H -0.0421 0.6782 0.0010 0.032 Uiso 1 1 calc R
C18 C 0.4488(4) 0.8391(3) 0.4163(3) 0.0279(8) Uani 1 1 d .
H18A H 0.5445 0.8958 0.4510 0.034 Uiso 1 1 calc R
C19 C 0.3441(4) 0.7762(4) 0.4658(3) 0.0306(9) Uani 1 1 d .
H19A H 0.3533 0.7801 0.5377 0.037 Uiso 1 1 calc R
C20 C 0.2247(4) 0.7075(3) 0.3868(3) 0.0246(8) Uani 1 1 d .
H20A H 0.1337 0.6537 0.3950 0.030 Uiso 1 1 calc R
B1 B 0.1636(4) 0.6540(4) 0.1876(3) 0.0180(8) Uani 1 1 d .

loop_
_atom_site_aniso_label
_atom_site_aniso_U_11
_atom_site_aniso_U_22
_atom_site_aniso_U_33
_atom_site_aniso_U_23
_atom_site_aniso_U_13
_atom_site_aniso_U_12
Rh1 0.01780(14) 0.01902(14) 0.02290(15) 0.00834(11) 0.00739(11) 0.00588(11)
Co1 0.0172(2) 0.0179(2) 0.0283(3) 0.0037(2) 0.0078(2) 0.0025(2)
Cl1 0.0220(5) 0.0189(4) 0.0386(5) 0.0018(4) 0.0085(4) 0.0012(4)
Cl2 0.0356(6) 0.0322(5) 0.0528(6) 0.0124(5) 0.0248(5) 0.0157(4)
N1 0.0158(14) 0.0157(14) 0.0248(16) 0.0061(11) 0.0025(12) 0.0009(11)
N2 0.0171(14) 0.0174(14) 0.0214(15) 0.0070(12) 0.0045(12) 0.0040(12)
N3 0.0218(16) 0.0232(15) 0.0244(16) 0.0050(12) 0.0068(13) 0.0092(13)
N4 0.0157(14) 0.0173(14) 0.0217(15) 0.0050(12) 0.0072(12) 0.0011(11)
N5 0.0204(15) 0.0145(14) 0.0296(17) 0.0085(12) 0.0060(13) 0.0007(12)
N6 0.0169(14) 0.0144(14) 0.0242(16) 0.0075(11) 0.0040(12) -0.0003(11)
N7 0.0156(15) 0.0208(15) 0.0245(16) 0.0005(12) 0.0024(12) 0.0007(12)
N8 0.0156(14) 0.0172(14) 0.0177(15) 0.0008(11) 0.0040(12) 0.0005(11)
C1 0.0178(19) 0.029(2) 0.041(2) 0.0177(18) 0.0071(17) 0.0000(16)
C2 0.024(2) 0.036(2) 0.034(2) 0.0191(17) 0.0190(17) 0.0129(17)
C3 0.028(2) 0.042(2) 0.038(2) 0.0200(19) 0.0125(18) 0.0235(19)
C4 0.0182(19) 0.038(2) 0.033(2) 0.0180(17) 0.0060(16) 0.0097(16)
C5 0.037(2) 0.034(2) 0.029(2) 0.0098(17) 0.0035(18) 0.0072(18)
C6 0.045(3) 0.041(2) 0.028(2) 0.0141(17) 0.0146(19) 0.018(2)
C7 0.045(3) 0.025(2) 0.050(3) 0.0165(19) 0.002(2) 0.0040(19)
C8 0.044(3) 0.027(2) 0.046(3) 0.0158(18) 0.010(2) 0.0177(19)
C9 0.0190(18) 0.0238(19) 0.031(2) 0.0116(15) 0.0078(16) 0.0000(15)
C10 0.0186(18) 0.030(2) 0.026(2) 0.0098(16) 0.0056(15) 0.0068(16)
C11 0.0225(18) 0.0197(17) 0.024(2) 0.0051(15) 0.0051(15) 0.0081(15)
C12 0.0229(19) 0.0225(18) 0.031(2) 0.0029(15) 0.0094(16) 0.0102(15)
C13 0.0228(19) 0.0274(19) 0.027(2) -0.0007(16) 0.0106(16) 0.0053(16)
C14 0.0202(18) 0.0229(18) 0.0208(18) 0.0019(14) 0.0078(15) -0.0010(15)
C15 0.040(2) 0.027(2) 0.030(2) 0.0156(17) 0.0093(18) 0.0005(18)
C16 0.035(2) 0.040(2) 0.024(2) 0.0148(17) 0.0010(17) 0.0021(18)
C17 0.0227(19) 0.0250(19) 0.026(2) 0.0059(15) -0.0012(15) 0.0003(15)
C18 0.029(2) 0.0234(19) 0.025(2) 0.0010(15) -0.0029(16) 0.0048(16)
C19 0.043(2) 0.027(2) 0.020(2) 0.0011(16) 0.0080(18) 0.0066(18)
C20 0.033(2) 0.0216(18) 0.0213(19) 0.0073(15) 0.0116(16) 0.0054(16)
B1 0.0146(19) 0.0189(19) 0.020(2) 0.0058(15) 0.0066(16) 0.0006(15)

loop_
_atom_type_symbol
_atom_type_description
_atom_type_scat_dispersion_real
_atom_type_scat_dispersion_imag
_atom_type_scat_source
C C 0.0033 0.0016 'International Tables Vol C Tables 4.2.6.8 and 6.1.1.4'
H H 0.0000 0.0000 'International Tables Vol C Tables 4.2.6.8 and 6.1.1.4'
B B 0.0013 0.0007 'International Tables Vol C Tables 4.2.6.8 and 6.1.1.4'
N N 0.0061 0.0033 'International Tables Vol C Tables 4.2.6.8 and 6.1.1.4'
Cl Cl 0.1484 0.1585 'International Tables Vol C Tables 4.2.6.8 and 6.1.1.4'
Co Co 0.3494 0.9721 'International Tables Vol C Tables 4.2.6.8 and 6.1.1.4'
Rh Rh -1.1178 0.9187 'International Tables Vol C Tables 4.2.6.8 and 6.1.1.4'

loop_
_geom_angle_atom_site_label_1
_geom_angle_atom_site_label_2
_geom_angle_atom_site_label_3
_geom_angle
N3 Rh1 N1 87.64(10)
N3 Rh1 C4 93.03(12)
N1 Rh1 C4 151.82(12)
N3 Rh1 C1 154.47(13)
N1 Rh1 C1 93.55(12)
C4 Rh1 C1 97.68(14)
N3 Rh1 C2 167.28(12)
N1 Rh1 C2 91.94(12)
C4 Rh1 C2 81.39(14)
C1 Rh1 C2 38.24(13)
N3 Rh1 C3 93.60(12)
N1 Rh1 C3 169.99(12)
C4 Rh1 C3 38.09(13)
C1 Rh1 C3 81.08(14)
C2 Rh1 C3 89.03(14)
N7 Co1 N5 93.88(11)
N7 Co1 Cl2 116.82(8)
N5 Co1 Cl2 115.09(8)
N7 Co1 Cl1 110.82(8)
N5 Co1 Cl1 107.31(8)
Cl2 Co1 Cl1 111.47(4)
C9 N1 N2 105.4(3)
C9 N1 Rh1 128.7(2)
N2 N1 Rh1 121.99(19)
C11 N2 N1 108.9(2)
C11 N2 B1 128.4(3)
N1 N2 B1 122.6(3)
C12 N3 N4 106.0(3)
C12 N3 Rh1 128.5(2)
N4 N3 Rh1 122.66(19)
C14 N4 N3 108.9(3)
C14 N4 B1 128.7(3)
N3 N4 B1 122.1(2)
C15 N5 N6 106.2(3)
C15 N5 Co1 127.5(2)
N6 N5 Co1 125.5(2)
C17 N6 N5 108.8(3)
C17 N6 B1 128.5(3)
N5 N6 B1 121.5(3)
C18 N7 N8 106.1(3)
C18 N7 Co1 128.7(2)
N8 N7 Co1 122.1(2)
C20 N8 N7 108.6(3)
C20 N8 B1 128.0(3)
N7 N8 B1 122.6(2)
C2 C1 C7 125.1(3)
C2 C1 Rh1 71.53(18)
C7 C1 Rh1 109.9(2)
C2 C1 H1A 114.1
C7 C1 H1A 114.1
Rh1 C1 H1A 114.1
C1 C2 C6 124.5(3)
C1 C2 Rh1 70.23(19)
C6 C2 Rh1 112.9(2)
C1 C2 H2A 113.8
C6 C2 H2A 113.8
Rh1 C2 H2A 113.8
C4 C3 C8 124.3(3)
C4 C3 Rh1 69.8(2)
C8 C3 Rh1 113.3(2)
C4 C3 H3A 113.9
C8 C3 H3A 113.9
Rh1 C3 H3A 113.9
C3 C4 C5 125.7(3)
C3 C4 Rh1 72.2(2)
C5 C4 Rh1 110.4(2)
C3 C4 H4A 113.7
C5 C4 H4A 113.7
Rh1 C4 H4A 113.7
C4 C5 C6 112.1(3)
C4 C5 H5A 109.2
C6 C5 H5A 109.2
C4 C5 H5B 109.2
C6 C5 H5B 109.2
H5A C5 H5B 107.9
C2 C6 C5 112.5(3)
C2 C6 H6B 109.1
C5 C6 H6B 109.1
C2 C6 H6A 109.1
C5 C6 H6A 109.1
H6B C6 H6A 107.8
C1 C7 C8 113.4(3)
C1 C7 H7A 108.9
C8 C7 H7A 108.9
C1 C7 H7B 108.9
C8 C7 H7B 108.9
H7A C7 H7B 107.7
C7 C8 C3 111.6(3)
C7 C8 H8A 109.3
C3 C8 H8A 109.3
C7 C8 H8B 109.3
C3 C8 H8B 109.3
H8A C8 H8B 108.0
N1 C9 C10 111.9(3)
N1 C9 H9A 124.0
C10 C9 H9A 124.0
C11 C10 C9 104.4(3)
C11 C10 H10A 127.8
C9 C10 H10A 127.8
N2 C11 C10 109.4(3)
N2 C11 H11A 125.3
C10 C11 H11A 125.3
N3 C12 C13 111.4(3)
N3 C12 H12A 124.3
C13 C12 H12A 124.3
C14 C13 C12 104.9(3)
C14 C13 H13A 127.5
C12 C13 H13A 127.5
N4 C14 C13 108.8(3)
N4 C14 H14A 125.6
C13 C14 H14A 125.6
N5 C15 C16 111.3(3)
N5 C15 H15A 124.3
C16 C15 H15A 124.3
C17 C16 C15 104.3(3)
C17 C16 H16A 127.9
C15 C16 H16A 127.9
N6 C17 C16 109.3(3)
N6 C17 H17A 125.3
C16 C17 H17A 125.3
N7 C18 C19 111.5(3)
N7 C18 H18A 124.3
C19 C18 H18A 124.3
C20 C19 C18 104.0(3)
C20 C19 H19A 128.0
C18 C19 H19A 128.0
N8 C20 C19 109.8(3)
N8 C20 H20A 125.1
C19 C20 H20A 125.1
N2 B1 N4 111.5(3)
N2 B1 N8 107.1(3)
N4 B1 N8 110.6(3)
N2 B1 N6 108.5(3)
N4 B1 N6 106.7(3)
N8 B1 N6 112.5(3)

loop_
_geom_bond_atom_site_label_1
_geom_bond_atom_site_label_2
_geom_bond_distance
Rh1 N3 2.086(3)
Rh1 N1 2.105(3)
Rh1 C4 2.117(3)
Rh1 C1 2.129(3)
Rh1 C2 2.146(3)
Rh1 C3 2.148(3)
Co1 N7 2.001(3)
Co1 N5 2.008(3)
Co1 Cl2 2.2155(10)
Co1 Cl1 2.2330(9)
N1 C9 1.339(4)
N1 N2 1.382(3)
N2 C11 1.355(4)
N2 B1 1.536(4)
N3 C12 1.334(4)
N3 N4 1.371(4)
N4 C14 1.354(4)
N4 B1 1.537(4)
N5 C15 1.323(4)
N5 N6 1.376(3)
N6 C17 1.343(4)
N6 B1 1.549(4)
N7 C18 1.331(4)
N7 N8 1.378(3)
N8 C20 1.348(4)
N8 B1 1.542(4)
C1 C2 1.400(5)
C1 C7 1.510(5)
C1 H1A 1.0000
C2 C6 1.505(5)
C2 H2A 1.0000
C3 C4 1.392(5)
C3 C8 1.513(5)
C3 H3A 1.0000
C4 C5 1.512(5)
C4 H4A 1.0000
C5 C6 1.530(5)
C5 H5A 0.9900
C5 H5B 0.9900
C6 H6B 0.9900
C6 H6A 0.9900
C7 C8 1.512(5)
C7 H7A 0.9900
C7 H7B 0.9900
C8 H8A 0.9900
C8 H8B 0.9900
C9 C10 1.386(4)
C9 H9A 0.9500
C10 C11 1.371(4)
C10 H10A 0.9500
C11 H11A 0.9500
C12 C13 1.378(5)
C12 H12A 0.9500
C13 C14 1.370(4)
C13 H13A 0.9500
C14 H14A 0.9500
C15 C16 1.390(5)
C15 H15A 0.9500
C16 C17 1.369(5)
C16 H16A 0.9500
C17 H17A 0.9500
C18 C19 1.393(5)
C18 H18A 0.9500
C19 C20 1.370(5)
C19 H19A 0.9500
C20 H20A 0.9500
